data_2212102
loop_
_publ_author_name
'Hong-Min Zhao'
'Jing-Jun Liu'
'Jian Zhang'
'Shu-Ying Zhang'
'Xu Li'

_publ_section_title
;
 3,3'-Dibenzyl-3,3'-dihydroxy-[2,2'-bi-1<i>H</i>-indene]-1,1'-dione
;
_journal_coeditor_code CI2275
_journal_issue 2
_journal_name_full 'Acta Crystallographica Section E'
_journal_page_first o750
_journal_page_last o751
_journal_paper_doi 10.1107/S1600536807001535
_journal_volume 63
_journal_year 2007
_chemical_formula_iupac 'C32 H24 O4'
_chemical_formula_moiety 'C32 H24 O4'
_chemical_formula_sum 'C32 H24 O4'
_chemical_formula_weight 472.51
_chemical_name_systematic
;
3,3'-Dibenzyl-3,3'-dihydroxy-[2,2'-bi-1H-indene]-1,1'-dione
;
_space_group_IT_number 61
_symmetry_cell_setting orthorhombic
_symmetry_space_group_name_Hall '-P 2ac 2ab'
_symmetry_space_group_name_H-M 'P b c a'
_atom_sites_solution_hydrogens geom
_atom_sites_solution_primary direct
_atom_sites_solution_secondary difmap
_audit_creation_method SHELXL-97
_cell_angle_alpha 90.00
_cell_angle_beta 90.00
_cell_angle_gamma 90.00
_cell_formula_units_Z 4
_cell_length_a 15.576(6)
_cell_length_b 9.611(4)
_cell_length_c 16.139(6)
_cell_measurement_reflns_used 2620
_cell_measurement_temperature 294(2)
_cell_measurement_theta_max 21.41
_cell_measurement_theta_min 2.62
_cell_volume 2416.0(16)
_computing_cell_refinement 'SAINT (Bruker, 1998)'
_computing_data_collection 'SMART (Bruker, 1998)'
_computing_data_reduction SAINT
_computing_molecular_graphics 'SHELXTL (Bruker, 1998)'
_computing_publication_material SHELXTL
_computing_structure_refinement 'SHELXL97 (Sheldrick, 1997)'
_computing_structure_solution 'SHELXS97 (Sheldrick, 1997)'
_diffrn_ambient_temperature 294(2)
_diffrn_measured_fraction_theta_full 0.996
_diffrn_measured_fraction_theta_max 0.996
_diffrn_measurement_device_type 'Bruker SMART CCD area-detector'
_diffrn_measurement_method '\f and \w'
_diffrn_radiation_monochromator graphite
_diffrn_radiation_source 'fine-focus sealed tube'
_diffrn_radiation_type MoK\a
_diffrn_radiation_wavelength 0.71073
_diffrn_reflns_av_R_equivalents 0.0455
_diffrn_reflns_av_sigmaI/netI 0.0357
_diffrn_reflns_limit_h_max 16
_diffrn_reflns_limit_h_min -19
_diffrn_reflns_limit_k_max 11
_diffrn_reflns_limit_k_min -9
_diffrn_reflns_limit_l_max 12
_diffrn_reflns_limit_l_min -20
_diffrn_reflns_number 12722
_diffrn_reflns_theta_full 26.40
_diffrn_reflns_theta_max 26.40
_diffrn_reflns_theta_min 2.62
_diffrn_standards_number 0
_exptl_absorpt_coefficient_mu 0.085
_exptl_absorpt_correction_T_max 0.989
_exptl_absorpt_correction_T_min 0.979
_exptl_absorpt_correction_type multi-scan
_exptl_absorpt_process_details '(SADABS; Sheldrick, 1996)'
_exptl_crystal_colour yellow
_exptl_crystal_density_diffrn 1.299
_exptl_crystal_density_method 'not measured'
_exptl_crystal_description Block
_exptl_crystal_F_000 992
_exptl_crystal_size_max 0.22
_exptl_crystal_size_mid 0.20
_exptl_crystal_size_min 0.16
_refine_diff_density_max 0.193
_refine_diff_density_min -0.136
_refine_ls_extinction_method none
_refine_ls_goodness_of_fit_ref 1.025
_refine_ls_hydrogen_treatment mixed
_refine_ls_matrix_type full
_refine_ls_number_parameters 167
_refine_ls_number_reflns 2462
_refine_ls_number_restraints 0
_refine_ls_restrained_S_all 1.025
_refine_ls_R_factor_all 0.0846
_refine_ls_R_factor_gt 0.0426
_refine_ls_shift/su_max 0.001
_refine_ls_shift/su_mean 0.000
_refine_ls_structure_factor_coef Fsqd
_refine_ls_weighting_details 'calc w=1/[\s^2^(Fo^2^)+(0.0521P)^2^+0.4227P] where P=(Fo^2^+2Fc^2^)/3'
_refine_ls_weighting_scheme calc
_refine_ls_wR_factor_gt 0.1000
_refine_ls_wR_factor_ref 0.1209
_reflns_number_gt 1482
_reflns_number_total 2462
_reflns_threshold_expression I>2\s(I)
_cod_data_source_file ci2275.cif
_cod_data_source_block I
_cod_original_cell_volume 2416.1(17)
_cod_database_code 2212102
_cod_database_fobs_code 2212102

loop_
_symmetry_equiv_pos_as_xyz
'x, y, z'
'-x+1/2, -y, z+1/2'
'-x, y+1/2, -z+1/2'
'x+1/2, -y+1/2, -z'
'-x, -y, -z'
'x-1/2, y, -z-1/2'
'x, -y-1/2, z-1/2'
'-x-1/2, y-1/2, z'

loop_
_atom_site_type_symbol
_atom_site_label
_atom_site_fract_x
_atom_site_fract_y
_atom_site_fract_z
_atom_site_U_iso_or_equiv
_atom_site_adp_type
_atom_site_calc_flag
_atom_site_refinement_flags
_atom_site_occupancy
O O1 0.65842(8) 0.57513(15) 0.45300(9) 0.0652(4) Uani d . 1
O O2 0.38464(8) 0.69523(17) 0.55169(9) 0.0574(4) Uani d . 1
H H2 0.3606(17) 0.605(3) 0.5552(17) 0.109(10) Uiso d . 1
C C1 0.59950(11) 0.6272(2) 0.49314(11) 0.0456(5) Uani d . 1
C C2 0.51514(10) 0.56101(18) 0.51526(10) 0.0401(4) Uani d . 1
C C3 0.46932(10) 0.66008(18) 0.57587(11) 0.0409(4) Uani d . 1
C C4 0.52364(11) 0.78932(18) 0.57118(11) 0.0431(5) Uani d . 1
C C5 0.50771(14) 0.9187(2) 0.60669(11) 0.0552(5) Uani d . 1
H H5 0.4568 0.9355 0.6350 0.066 Uiso calc R 1
C C6 0.56912(15) 1.0220(2) 0.59903(12) 0.0616(6) Uani d . 1
H H6 0.5596 1.1082 0.6235 0.074 Uiso calc R 1
C C7 0.64517(15) 0.9990(2) 0.55510(13) 0.0671(6) Uani d . 1
H H7 0.6850 1.0705 0.5496 0.080 Uiso calc R 1
C C8 0.66163(13) 0.8702(2) 0.51966(12) 0.0569(5) Uani d . 1
H H8 0.7126 0.8530 0.4915 0.068 Uiso calc R 1
C C9 0.59926(11) 0.7679(2) 0.52776(11) 0.0451(5) Uani d . 1
C C10 0.46946(12) 0.6018(2) 0.66545(11) 0.0483(5) Uani d . 1
H H10A 0.4412 0.6684 0.7014 0.058 Uiso calc R 1
H H10B 0.4358 0.5168 0.6664 0.058 Uiso calc R 1
C C11 0.55721(12) 0.5708(2) 0.70053(11) 0.0478(5) Uani d . 1
C C12 0.59917(14) 0.4470(2) 0.68168(12) 0.0597(6) Uani d . 1
H H12 0.5727 0.3826 0.6471 0.072 Uiso calc R 1
C C13 0.67921(17) 0.4186(3) 0.71337(15) 0.0814(8) Uani d . 1
H H13 0.7069 0.3361 0.6995 0.098 Uiso calc R 1
C C14 0.71836(18) 0.5122(4) 0.76569(17) 0.0957(9) Uani d . 1
H H14 0.7721 0.4922 0.7877 0.115 Uiso calc R 1
C C15 0.67810(19) 0.6358(3) 0.78554(15) 0.0842(8) Uani d . 1
H H15 0.7045 0.6989 0.8210 0.101 Uiso calc R 1
C C16 0.59848(15) 0.6649(2) 0.75245(12) 0.0632(6) Uani d . 1
H H16 0.5719 0.7489 0.7651 0.076 Uiso calc R 1

loop_
_atom_site_aniso_label
_atom_site_aniso_U_11
_atom_site_aniso_U_22
_atom_site_aniso_U_33
_atom_site_aniso_U_12
_atom_site_aniso_U_13
_atom_site_aniso_U_23
O1 0.0415(8) 0.0691(10) 0.0850(10) -0.0017(7) 0.0180(7) -0.0194(8)
O2 0.0396(8) 0.0598(10) 0.0729(10) 0.0129(7) -0.0040(6) -0.0072(8)
C1 0.0374(11) 0.0557(12) 0.0437(10) 0.0003(9) 0.0007(8) -0.0007(9)
C2 0.0348(10) 0.0469(11) 0.0387(9) 0.0038(8) -0.0005(7) 0.0001(8)
C3 0.0351(10) 0.0447(11) 0.0428(10) 0.0040(8) -0.0002(8) -0.0026(8)
C4 0.0494(11) 0.0438(11) 0.0362(9) 0.0053(9) -0.0043(8) 0.0015(8)
C5 0.0681(13) 0.0489(13) 0.0485(11) 0.0083(11) 0.0019(10) -0.0024(9)
C6 0.0827(16) 0.0405(12) 0.0617(14) -0.0018(12) 0.0003(12) -0.0017(10)
C7 0.0791(16) 0.0539(14) 0.0682(15) -0.0170(12) -0.0030(12) 0.0040(11)
C8 0.0531(12) 0.0594(14) 0.0581(12) -0.0124(11) 0.0020(9) -0.0008(10)
C9 0.0453(11) 0.0480(11) 0.0420(10) -0.0025(9) -0.0041(8) 0.0011(8)
C10 0.0502(11) 0.0498(11) 0.0448(10) 0.0004(9) 0.0087(9) -0.0030(8)
C11 0.0555(12) 0.0511(12) 0.0367(10) -0.0066(9) 0.0028(8) 0.0085(9)
C12 0.0674(14) 0.0595(14) 0.0522(12) 0.0037(11) -0.0045(10) 0.0076(10)
C13 0.0725(17) 0.097(2) 0.0744(16) 0.0257(15) -0.0086(14) 0.0201(15)
C14 0.0660(17) 0.132(3) 0.089(2) -0.0099(18) -0.0286(14) 0.0353(19)
C15 0.096(2) 0.093(2) 0.0634(15) -0.0412(17) -0.0263(14) 0.0203(14)
C16 0.0804(16) 0.0612(14) 0.0480(12) -0.0116(12) -0.0043(11) 0.0079(10)

loop_
_atom_type_symbol
_atom_type_description
_atom_type_scat_dispersion_real
_atom_type_scat_dispersion_imag
_atom_type_scat_source
C C 0.0033 0.0016 'International Tables Vol C Tables 4.2.6.8 and 6.1.1.4'
H H 0.0000 0.0000 'International Tables Vol C Tables 4.2.6.8 and 6.1.1.4'
O O 0.0106 0.0060 'International Tables Vol C Tables 4.2.6.8 and 6.1.1.4'

loop_
_geom_angle_atom_site_label_1
_geom_angle_atom_site_label_2
_geom_angle_atom_site_label_3
_geom_angle_site_symmetry_1
_geom_angle
C3 O2 H2 . 97.7(17)
O1 C1 C9 . 125.41(17)
O1 C1 C2 . 127.22(18)
C9 C1 C2 . 107.37(15)
C2 C2 C1 5_666 125.7(2)
C2 C2 C3 5_666 127.1(2)
C1 C2 C3 . 107.10(15)
O2 C3 C4 . 108.23(15)
O2 C3 C2 . 113.83(14)
C4 C3 C2 . 102.58(14)
O2 C3 C10 . 110.15(14)
C4 C3 C10 . 110.15(14)
C2 C3 C10 . 111.59(14)
C9 C4 C5 . 119.50(18)
C9 C4 C3 . 112.37(15)
C5 C4 C3 . 128.08(17)
C6 C5 C4 . 118.75(19)
C6 C5 H5 . 120.6
C4 C5 H5 . 120.6
C5 C6 C7 . 121.2(2)
C5 C6 H6 . 119.4
C7 C6 H6 . 119.4
C8 C7 C6 . 120.4(2)
C8 C7 H7 . 119.8
C6 C7 H7 . 119.8
C7 C8 C9 . 117.6(2)
C7 C8 H8 . 121.2
C9 C8 H8 . 121.2
C4 C9 C8 . 122.49(18)
C4 C9 C1 . 109.42(16)
C8 C9 C1 . 128.08(18)
C11 C10 C3 . 114.99(14)
C11 C10 H10A . 108.5
C3 C10 H10A . 108.5
C11 C10 H10B . 108.5
C3 C10 H10B . 108.5
H10A C10 H10B . 107.5
C16 C11 C12 . 118.09(19)
C16 C11 C10 . 121.10(19)
C12 C11 C10 . 120.81(18)
C13 C12 C11 . 121.0(2)
C13 C12 H12 . 119.5
C11 C12 H12 . 119.5
C12 C13 C14 . 120.0(3)
C12 C13 H13 . 120.0
C14 C13 H13 . 120.0
C13 C14 C15 . 120.2(2)
C13 C14 H14 . 119.9
C15 C14 H14 . 119.9
C16 C15 C14 . 119.6(2)
C16 C15 H15 . 120.2
C14 C15 H15 . 120.2
C15 C16 C11 . 121.1(2)
C15 C16 H16 . 119.4
C11 C16 H16 . 119.4

loop_
_geom_bond_atom_site_label_1
_geom_bond_atom_site_label_2
_geom_bond_site_symmetry_2
_geom_bond_distance
O1 C1 . 1.230(2)
O2 C3 . 1.416(2)
O2 H2 . 0.94(3)
C1 C9 . 1.463(3)
C1 C2 . 1.503(2)
C2 C2 5_666 1.357(3)
C2 C3 . 1.540(2)
C3 C4 . 1.505(2)
C3 C10 . 1.551(3)
C4 C9 . 1.386(2)
C4 C5 . 1.392(3)
C5 C6 . 1.384(3)
C5 H5 . 0.93
C6 C7 . 1.398(3)
C6 H6 . 0.93
C7 C8 . 1.387(3)
C7 H7 . 0.93
C8 C9 . 1.388(3)
C8 H8 . 0.93
C10 C11 . 1.509(3)
C10 H10A . 0.97
C10 H10B . 0.97
C11 C16 . 1.391(3)
C11 C12 . 1.391(3)
C12 C13 . 1.375(3)
C12 H12 . 0.93
C13 C14 . 1.377(4)
C13 H13 . 0.93
C14 C15 . 1.380(4)
C14 H14 . 0.93
C15 C16 . 1.379(3)
C15 H15 . 0.93
C16 H16 . 0.93

loop_
_geom_hbond_atom_site_label_D
_geom_hbond_atom_site_label_H
_geom_hbond_atom_site_label_A
_geom_hbond_site_symmetry_A
_geom_hbond_distance_DH
_geom_hbond_distance_HA
_geom_hbond_distance_DA
_geom_hbond_angle_DHA
O2 H2 O1 5_666 0.94(3) 1.76(3) 2.685(2) 164(3)
C5 H5 Cg1 3_656 0.93 2.79 3.640(3) 153

loop_
_geom_torsion_atom_site_label_1
_geom_torsion_atom_site_label_2
_geom_torsion_atom_site_label_3
_geom_torsion_atom_site_label_4
_geom_torsion_site_symmetry_1
_geom_torsion_site_symmetry_4
_geom_torsion
O1 C1 C2 C2 . 5_666 -9.8(3)
C9 C1 C2 C2 . 5_666 169.7(2)
O1 C1 C2 C3 . . 172.19(18)
C9 C1 C2 C3 . . -8.26(18)
C2 C2 C3 O2 5_666 . -50.7(3)
C1 C2 C3 O2 . . 127.22(16)
C2 C2 C3 C4 5_666 . -167.4(2)
C1 C2 C3 C4 . . 10.54(17)
C2 C2 C3 C10 5_666 . 74.7(3)
C1 C2 C3 C10 . . -107.35(16)
O2 C3 C4 C9 . . -130.34(16)
C2 C3 C4 C9 . . -9.72(18)
C10 C3 C4 C9 . . 109.19(16)
O2 C3 C4 C5 . . 52.2(2)
C2 C3 C4 C5 . . 172.78(17)
C10 C3 C4 C5 . . -68.3(2)
C9 C4 C5 C6 . . -1.4(3)
C3 C4 C5 C6 . . 175.98(17)
C4 C5 C6 C7 . . 1.4(3)
C5 C6 C7 C8 . . -1.5(3)
C6 C7 C8 C9 . . 1.6(3)
C5 C4 C9 C8 . . 1.6(3)
C3 C4 C9 C8 . . -176.16(16)
C5 C4 C9 C1 . . -177.29(16)
C3 C4 C9 C1 . . 5.0(2)
C7 C8 C9 C4 . . -1.7(3)
C7 C8 C9 C1 . . 176.97(19)
O1 C1 C9 C4 . . -178.18(18)
C2 C1 C9 C4 . . 2.26(19)
O1 C1 C9 C8 . . 3.0(3)
C2 C1 C9 C8 . . -176.53(18)
O2 C3 C10 C11 . . -175.53(15)
C4 C3 C10 C11 . . -56.2(2)
C2 C3 C10 C11 . . 57.0(2)
C3 C10 C11 C16 . . 98.1(2)
C3 C10 C11 C12 . . -81.8(2)
C16 C11 C12 C13 . . -0.1(3)
C10 C11 C12 C13 . . 179.85(18)
C11 C12 C13 C14 . . 1.1(3)
C12 C13 C14 C15 . . -1.0(4)
C13 C14 C15 C16 . . -0.2(4)
C14 C15 C16 C11 . . 1.2(3)
C12 C11 C16 C15 . . -1.1(3)
C10 C11 C16 C15 . . 179.01(18)
